data_1508929
loop_
_publ_author_name
'Bhattacharya, Suman'
'Stojakovi\'c, Jelena'
'Saha, Binoy K.'
'Macgillivray, Leonard R.'

_publ_section_title
;
 A product of a templated solid-state photodimerization acts as a
 template: single-crystal reactivity in a single polymorph of a cocrystal.
;
_journal_issue 4
_journal_name_full 'Organic letters'
_journal_page_first 744
_journal_page_last 747
_journal_paper_doi 10.1021/ol303283s
_journal_volume 15
_journal_year 2013
_chemical_formula_moiety 'C8 H8 O8, 2(C12 H10 N2) '
_chemical_formula_sum 'C32 H28 N4 O8'
_chemical_formula_weight 596.58
_chemical_name_common CBTA-BPE-II
_chemical_name_systematic
;
cyclobutane-1,2,3,4-tetracarboxylic acid,
(E)-1,2-di(pyridin-4-yl)ethene complex polymorph II 
;
_space_group_crystal_system triclinic
_space_group_IT_number 2
_space_group_name_Hall '-P 1'
_space_group_name_H-M_alt 'P -1'
_symmetry_space_group_name_Hall '-P 1'
_symmetry_space_group_name_H-M 'P -1'
_atom_sites_solution_hydrogens geom
_atom_sites_solution_primary direct
_atom_sites_solution_secondary difmap
_audit_creation_date 2012-09-13
_audit_creation_method
;
  Olex2 1.2
  (compiled May  9 2012 12:37:22, GUI svn.r4230)
;
_cell_angle_alpha 74.380(5)
_cell_angle_beta 90.072(5)
_cell_angle_gamma 70.386(5)
_cell_formula_units_Z 2
_cell_length_a 7.3377(4)
_cell_length_b 11.3673(7)
_cell_length_c 18.0101(11)
_cell_measurement_reflns_used 6235
_cell_measurement_temperature 130(2)
_cell_measurement_theta_max 29.1425
_cell_measurement_theta_min 2.6077
_cell_volume 1355.82(15)
_computing_cell_refinement
;
CrysAlisPro, Oxford Diffraction Ltd.,
Version 1.171.34.44 (release 25-10-2010 CrysAlis171 .NET)
(compiled Oct 25 2010,18:11:34)
;
_computing_data_collection
;
CrysAlisPro, Oxford Diffraction Ltd.,
Version 1.171.34.44 (release 25-10-2010 CrysAlis171 .NET)
(compiled Oct 25 2010,18:11:34)
;
_computing_data_reduction
;
CrysAlisPro, Oxford Diffraction Ltd.,
Version 1.171.34.44 (release 25-10-2010 CrysAlis171 .NET)
(compiled Oct 25 2010,18:11:34)
;
_computing_molecular_graphics
;
O. V. Dolomanov, L. J. Bourhis, R. J. Gildea, J. A. K. Howard and H. Puschmann,
OLEX2: a complete structure solution, refinement and analysis program.
J. Appl. Cryst. (2009). 42, 339-341.
;
_computing_publication_material
;
O. V. Dolomanov, L. J. Bourhis, R. J. Gildea, J. A. K. Howard and H. Puschmann,
OLEX2: a complete structure solution, refinement and analysis program.
J. Appl. Cryst. (2009). 42, 339-341.
;
_computing_structure_refinement
;
SHELXL, G.M. Sheldrick, Acta Cryst.
(2008). A64, 112-122
;
_computing_structure_solution
;
SHELXS, G.M. Sheldrick, Acta Cryst.
(2008). A64, 112-122
;
_diffrn_ambient_temperature 130(2)
_diffrn_detector_area_resol_mean 15.9821
_diffrn_measured_fraction_theta_full 0.999
_diffrn_measured_fraction_theta_max 0.860
_diffrn_measurement_details
;
  1 omega  -72.00  -38.00   1.0000   40.0000
omega____ theta____ kappa____ phi______ frames
    -      -17.3397  -58.0000   91.0000 34

  2 omega   -3.00   87.00   1.0000   40.0000
omega____ theta____ kappa____ phi______ frames
    -       18.9803   77.0000  -30.0000 90

  3 omega  -11.00   89.00   1.0000   40.0000
omega____ theta____ kappa____ phi______ frames
    -       18.9803   77.0000 -180.0000 100

  4 omega  -51.00   44.00   1.0000   40.0000
omega____ theta____ kappa____ phi______ frames
    -       18.9803  -77.0000  -90.0000 95

  5 omega    1.00   60.00   1.0000   40.0000
omega____ theta____ kappa____ phi______ frames
    -       18.9803   58.0000   88.0000 59

  6 omega  -94.00  -32.00   1.0000   40.0000
omega____ theta____ kappa____ phi______ frames
    -      -17.3397  179.0000  -90.0000 62

  7 omega   34.00   59.00   1.0000   40.0000
omega____ theta____ kappa____ phi______ frames
    -       18.9803  179.0000  -60.0000 25

  8 omega   34.00   95.00   1.0000   40.0000
omega____ theta____ kappa____ phi______ frames
    -       18.9803  179.0000 -150.0000 61
;
_diffrn_measurement_device_type 'Xcalibur, Eos'
_diffrn_measurement_method '\w scans'
_diffrn_orient_matrix_UB_11 -0.0920594000
_diffrn_orient_matrix_UB_12 -0.0452534000
_diffrn_orient_matrix_UB_13 0.0026218000
_diffrn_orient_matrix_UB_21 0.0414417000
_diffrn_orient_matrix_UB_22 -0.0150266000
_diffrn_orient_matrix_UB_23 0.0302345000
_diffrn_orient_matrix_UB_31 -0.0211391000
_diffrn_orient_matrix_UB_32 0.0500310000
_diffrn_orient_matrix_UB_33 0.0276784000
_diffrn_radiation_monochromator graphite
_diffrn_radiation_type 'Mo K\a'
_diffrn_radiation_wavelength 0.7107
_diffrn_reflns_av_R_equivalents 0.0525
_diffrn_reflns_av_unetI/netI 0.0684
_diffrn_reflns_limit_h_max 9
_diffrn_reflns_limit_h_min -9
_diffrn_reflns_limit_k_max 15
_diffrn_reflns_limit_k_min -14
_diffrn_reflns_limit_l_max 24
_diffrn_reflns_limit_l_min -24
_diffrn_reflns_number 14415
_diffrn_reflns_theta_full 25.00
_diffrn_reflns_theta_max 29.22
_diffrn_reflns_theta_min 2.61
_diffrn_source 'Enhance (Mo) X-ray Source'
_exptl_absorpt_coefficient_mu 0.107
_exptl_absorpt_correction_T_max 0.993
_exptl_absorpt_correction_T_min 0.975
_exptl_absorpt_correction_type multi-scan
_exptl_absorpt_process_details
;
CrysAlisPro, Oxford Diffraction Ltd.,
Version 1.171.34.44 (release 25-10-2010 CrysAlis171 .NET)
(compiled Oct 25 2010,18:11:34)
Empirical absorption correction using spherical harmonics,
 implemented in SCALE3 ABSPACK scaling algorithm.
;
_exptl_crystal_colour colorless
_exptl_crystal_density_diffrn 1.461
_exptl_crystal_density_method 'not measured'
_exptl_crystal_description plate
_exptl_crystal_F_000 624
_exptl_crystal_size_max 0.40
_exptl_crystal_size_mid 0.20
_exptl_crystal_size_min 0.07
_refine_diff_density_max 1.186
_refine_diff_density_min -0.714
_refine_diff_density_rms 0.073
_refine_ls_extinction_method none
_refine_ls_goodness_of_fit_ref 1.045
_refine_ls_hydrogen_treatment mixed
_refine_ls_matrix_type full
_refine_ls_number_parameters 432
_refine_ls_number_reflns 6336
_refine_ls_number_restraints 4
_refine_ls_restrained_S_all 1.044
_refine_ls_R_factor_all 0.1213
_refine_ls_R_factor_gt 0.0818
_refine_ls_shift/su_max 0.000
_refine_ls_shift/su_mean 0.000
_refine_ls_structure_factor_coef Fsqd
_refine_ls_weighting_details 'calc w=1/[\s^2^(Fo^2^)+(0.0903P)^2^+1.6610P] where P=(Fo^2^+2Fc^2^)/3'
_refine_ls_weighting_scheme calc
_refine_ls_wR_factor_gt 0.1994
_refine_ls_wR_factor_ref 0.2291
_reflns_number_gt 4210
_reflns_number_total 6336
_reflns_threshold_expression >2sigma(I)
_cod_data_source_file ol303283s_si_001.cif
_cod_data_source_block CBTA-BPE-II
_cod_original_cell_volume 1355.82(14)
_cod_database_code 1508929

loop_
_space_group_symop_id
_space_group_symop_operation_xyz
1 'x, y, z'
2 '-x, -y, -z'

loop_
_atom_site_label
_atom_site_type_symbol
_atom_site_fract_x
_atom_site_fract_y
_atom_site_fract_z
_atom_site_U_iso_or_equiv
_atom_site_adp_type
_atom_site_occupancy
_atom_site_symmetry_multiplicity
_atom_site_calc_flag
_atom_site_refinement_flags
_atom_site_disorder_assembly
_atom_site_disorder_group
O3 O 0.9175(3) -0.1887(2) 0.42893(12) 0.0290(5) Uani 1 1 d . . .
O2 O 0.7914(3) 0.2248(2) 0.32989(11) 0.0280(5) Uani 1 1 d D . .
O4 O 0.6414(3) -0.0147(2) 0.40202(12) 0.0299(5) Uani 1 1 d D . .
O1 O 1.0654(3) 0.0539(2) 0.34216(11) 0.0283(5) Uani 1 1 d . . .
N4 N 0.5721(3) 0.9392(2) 0.27496(13) 0.0238(5) Uani 1 1 d . . .
N3 N 0.2459(4) 0.7914(2) -0.18694(13) 0.0257(5) Uani 1 1 d . . .
O6 O 0.2133(5) 0.5789(3) 0.08949(16) 0.0524(7) Uani 1 1 d D . .
C23 C 0.3023(4) 0.8574(3) -0.05165(14) 0.0201(5) Uani 1 1 d . . .
C22 C 0.1543(4) 0.9396(3) -0.10978(16) 0.0266(6) Uani 1 1 d . . .
H22 H 0.0712 1.0185 -0.1045 0.032 Uiso 1 1 calc R . .
C28 C 0.5076(4) 0.8759(3) 0.14005(15) 0.0207(6) Uani 1 1 d . . .
C1 C 0.9393(4) 0.1233(3) 0.37040(15) 0.0218(6) Uani 1 1 d . . .
C4 C 0.8145(4) -0.0870(3) 0.43907(15) 0.0218(6) Uani 1 1 d . . .
C26 C 0.3329(4) 0.8994(3) 0.01590(15) 0.0233(6) Uani 1 1 d . . .
H26 H 0.2451 0.9784 0.0192 0.028 Uiso 1 1 calc R . .
C29 C 0.6627(4) 0.7954(3) 0.19600(15) 0.0225(6) Uani 1 1 d . . .
H29 H 0.7476 0.7182 0.1891 0.027 Uiso 1 1 calc R . .
O5 O -0.0352(4) 0.7656(3) 0.05965(19) 0.0624(9) Uani 1 1 d . . .
C30 C 0.6893(4) 0.8305(3) 0.26143(16) 0.0255(6) Uani 1 1 d . . .
H30 H 0.7940 0.7759 0.2979 0.031 Uiso 1 1 calc R . .
C31 C 0.4255(4) 1.0189(3) 0.22082(16) 0.0253(6) Uani 1 1 d . . .
H31 H 0.3445 1.0959 0.2292 0.030 Uiso 1 1 calc R . .
C3 C 0.8692(4) -0.0242(3) 0.49543(14) 0.0196(5) Uani 1 1 d . . .
H3 H 0.7659 -0.0019 0.5290 0.024 Uiso 1 1 calc R . .
C27 C 0.4751(4) 0.8344(3) 0.07259(15) 0.0225(6) Uani 1 1 d . . .
H27 H 0.5622 0.7553 0.0692 0.027 Uiso 1 1 calc R . .
C32 C 0.3896(4) 0.9918(3) 0.15334(16) 0.0245(6) Uani 1 1 d . . .
H32 H 0.2874 1.0504 0.1169 0.029 Uiso 1 1 calc R . .
C21 C 0.1318(4) 0.9027(3) -0.17562(16) 0.0291(7) Uani 1 1 d . . .
H21 H 0.0319 0.9586 -0.2138 0.035 Uiso 1 1 calc R . .
N2 N 0.3098(5) 0.6307(3) 0.21745(16) 0.0425(7) Uani 1 1 d . A .
C25 C 0.3861(4) 0.7118(3) -0.13094(17) 0.0288(6) Uani 1 1 d . . .
H25 H 0.4678 0.6338 -0.1380 0.035 Uiso 1 1 calc R . .
C16 C 0.4423(5) 0.6515(3) 0.35686(17) 0.0307(7) Uani 1 1 d . . .
C2 C 0.9316(4) 0.0968(3) 0.45688(15) 0.0206(6) Uani 1 1 d . . .
H2A H 0.8562 0.1748 0.4716 0.025 Uiso 1 1 calc R . .
O7 O 0.1026(5) 0.3307(4) 0.16380(18) 0.0711(10) Uani 1 1 d D . .
N1 N 0.8547(6) 0.6394(4) 0.68670(18) 0.0553(9) Uani 1 1 d . A .
C11 C 0.7155(4) 0.6211(3) 0.54832(16) 0.0286(7) Uani 1 1 d . . .
C17 C 0.5315(5) 0.5451(3) 0.3294(2) 0.0363(8) Uani 1 1 d . A .
H17 H 0.6395 0.4771 0.3581 0.044 Uiso 1 1 calc R . .
C20 C 0.2782(5) 0.7482(3) 0.3115(2) 0.0377(8) Uani 1 1 d . A .
H20 H 0.2103 0.8213 0.3270 0.045 Uiso 1 1 calc R . .
C18 C 0.4631(5) 0.5395(4) 0.2619(2) 0.0398(8) Uani 1 1 d . . .
H18 H 0.5275 0.4669 0.2453 0.048 Uiso 1 1 calc R A .
C10 C 0.6343(5) 0.7275(3) 0.57521(19) 0.0361(7) Uani 1 1 d . A .
H10 H 0.5287 0.7975 0.5465 0.043 Uiso 1 1 calc R . .
C24 C 0.4156(4) 0.7397(3) -0.06292(16) 0.0274(6) Uani 1 1 d . . .
H24 H 0.5118 0.6794 -0.0245 0.033 Uiso 1 1 calc R . .
C19 C 0.2186(5) 0.7325(4) 0.2424(2) 0.0430(9) Uani 1 1 d . . .
H19 H 0.1092 0.7969 0.2123 0.052 Uiso 1 1 calc R A .
O8 O -0.1483(6) 0.5035(3) 0.16854(17) 0.0800(12) Uani 1 1 d . . .
C7 C -0.0876(5) 0.4760(3) 0.04609(17) 0.0291(7) Uani 1 1 d . . .
H7A H -0.2238 0.4885 0.0331 0.035 Uiso 1 1 calc R . .
C12 C 0.8745(5) 0.5201(3) 0.5935(2) 0.0421(9) Uani 1 1 d . A .
H12 H 0.9354 0.4454 0.5784 0.051 Uiso 1 1 calc R . .
C6 C -0.0431(5) 0.6014(3) 0.00312(18) 0.0324(7) Uani 1 1 d . . .
H6A H -0.1592 0.6684 -0.0286 0.039 Uiso 1 1 calc R . .
C5 C 0.0483(7) 0.6575(4) 0.0530(2) 0.0467(10) Uani 1 1 d . . .
C14B C 0.6511(7) 0.5960(5) 0.4781(3) 0.0271(12) Uani 0.809(11) 1 d P A 1
H14B H 0.7206 0.5171 0.4689 0.032 Uiso 0.809(11) 1 calc PR A 1
C15B C 0.5020(6) 0.6774(4) 0.4275(2) 0.0281(13) Uani 0.809(11) 1 d P A 1
H15B H 0.4304 0.7557 0.4369 0.034 Uiso 0.809(11) 1 calc PR A 1
C9 C 0.7070(6) 0.7310(4) 0.6432(2) 0.0469(9) Uani 1 1 d . . .
H9 H 0.6469 0.8042 0.6599 0.056 Uiso 1 1 calc R A .
C8 C -0.0412(8) 0.4337(5) 0.13242(19) 0.0588(14) Uani 1 1 d . . .
C13 C 0.9405(5) 0.5349(4) 0.6634(2) 0.0586(14) Uani 1 1 d . . .
H13 H 1.0478 0.4688 0.6939 0.070 Uiso 1 1 calc R A .
C14A C 0.585(2) 0.6745(19) 0.4725(8) 0.017(4) Uani 0.191(11) 1 d P A 2
H14A H 0.5026 0.7611 0.4558 0.021 Uiso 0.191(11) 1 calc PR A 2
C15A C 0.593(2) 0.5926(18) 0.4309(10) 0.023(5) Uani 0.191(11) 1 d P A 2
H15A H 0.6800 0.5074 0.4446 0.027 Uiso 0.191(11) 1 calc PR A 2
H2 H 0.790(6) 0.223(4) 0.2831(13) 0.057(12) Uiso 1 1 d D . .
H6 H 0.266(7) 0.601(5) 0.123(2) 0.10(2) Uiso 1 1 d D . .
H4 H 0.623(8) -0.039(5) 0.362(2) 0.11(2) Uiso 1 1 d D . .
H7 H 0.140(7) 0.323(5) 0.2095(15) 0.078(16) Uiso 1 1 d D . .

loop_
_atom_site_aniso_label
_atom_site_aniso_U_11
_atom_site_aniso_U_22
_atom_site_aniso_U_33
_atom_site_aniso_U_23
_atom_site_aniso_U_13
_atom_site_aniso_U_12
O3 0.0321(11) 0.0294(12) 0.0288(11) -0.0146(9) -0.0015(9) -0.0100(10)
O2 0.0333(11) 0.0258(11) 0.0176(9) -0.0040(8) -0.0051(8) -0.0029(9)
O4 0.0300(11) 0.0320(12) 0.0259(10) -0.0141(9) -0.0104(8) -0.0042(9)
O1 0.0292(11) 0.0308(12) 0.0202(9) -0.0092(9) -0.0013(8) -0.0033(9)
N4 0.0260(12) 0.0268(13) 0.0226(11) -0.0094(10) -0.0010(9) -0.0125(11)
N3 0.0307(13) 0.0307(14) 0.0198(11) -0.0084(10) 0.0009(9) -0.0149(11)
O6 0.081(2) 0.0390(15) 0.0473(15) -0.0130(13) -0.0026(15) -0.0333(16)
C23 0.0210(13) 0.0240(14) 0.0180(12) -0.0063(11) 0.0012(10) -0.0110(11)
C22 0.0259(14) 0.0279(16) 0.0233(14) -0.0088(12) -0.0016(11) -0.0048(12)
C28 0.0216(13) 0.0248(14) 0.0186(12) -0.0060(11) 0.0017(10) -0.0118(12)
C1 0.0259(14) 0.0220(14) 0.0195(12) -0.0059(11) -0.0032(10) -0.0109(12)
C4 0.0273(14) 0.0246(15) 0.0168(12) -0.0066(11) 0.0010(10) -0.0128(12)
C26 0.0239(14) 0.0245(15) 0.0205(13) -0.0075(11) 0.0003(11) -0.0063(12)
C29 0.0196(13) 0.0233(14) 0.0221(13) -0.0054(11) -0.0009(10) -0.0052(11)
O5 0.0685(19) 0.0630(19) 0.091(2) -0.0513(18) 0.0350(17) -0.0439(17)
C30 0.0256(14) 0.0298(16) 0.0223(13) -0.0052(12) -0.0022(11) -0.0129(13)
C31 0.0275(14) 0.0222(15) 0.0267(14) -0.0100(12) 0.0000(11) -0.0071(12)
C3 0.0220(13) 0.0225(14) 0.0148(11) -0.0071(10) -0.0005(10) -0.0070(11)
C27 0.0255(14) 0.0229(14) 0.0202(13) -0.0079(11) 0.0003(10) -0.0087(12)
C32 0.0269(14) 0.0228(14) 0.0221(13) -0.0045(11) -0.0039(11) -0.0081(12)
C21 0.0276(15) 0.0359(17) 0.0208(13) -0.0061(12) -0.0045(11) -0.0088(14)
N2 0.0566(19) 0.056(2) 0.0339(15) -0.0148(14) 0.0134(14) -0.0415(18)
C25 0.0342(16) 0.0242(15) 0.0274(14) -0.0094(12) -0.0027(12) -0.0081(13)
C16 0.0359(17) 0.0394(18) 0.0269(15) -0.0096(13) 0.0096(12) -0.0256(15)
C2 0.0227(13) 0.0204(14) 0.0181(12) -0.0074(11) -0.0011(10) -0.0052(11)
O7 0.074(2) 0.092(3) 0.0429(17) 0.0195(18) -0.0166(16) -0.053(2)
N1 0.067(2) 0.071(3) 0.0396(17) -0.0018(17) -0.0031(16) -0.049(2)
C11 0.0245(14) 0.0391(18) 0.0259(14) -0.0069(13) 0.0075(11) -0.0174(14)
C17 0.0256(16) 0.0267(17) 0.053(2) -0.0040(15) 0.0075(14) -0.0100(14)
C20 0.0378(18) 0.0235(16) 0.058(2) -0.0163(15) 0.0253(16) -0.0149(15)
C18 0.045(2) 0.040(2) 0.049(2) -0.0258(17) 0.0220(17) -0.0240(17)
C10 0.0353(17) 0.0259(17) 0.0392(17) -0.0031(14) 0.0075(14) -0.0057(14)
C24 0.0271(15) 0.0247(15) 0.0266(14) -0.0068(12) -0.0067(11) -0.0049(12)
C19 0.0262(16) 0.039(2) 0.051(2) 0.0137(17) -0.0049(14) -0.0153(15)
O8 0.150(3) 0.092(3) 0.0474(17) -0.0426(18) 0.049(2) -0.087(3)
C7 0.0331(16) 0.0291(16) 0.0281(15) -0.0083(13) 0.0009(12) -0.0147(14)
C12 0.0289(17) 0.0259(17) 0.066(2) -0.0044(16) 0.0228(17) -0.0097(14)
C6 0.0402(18) 0.0266(16) 0.0323(16) -0.0099(13) 0.0053(13) -0.0128(14)
C5 0.077(3) 0.056(2) 0.0310(17) -0.0170(17) 0.0165(18) -0.048(2)
C14B 0.029(2) 0.021(3) 0.033(2) -0.0091(18) 0.0096(18) -0.010(2)
C15B 0.033(2) 0.025(3) 0.030(2) -0.0085(16) 0.0105(19) -0.014(2)
C9 0.068(3) 0.046(2) 0.0399(19) -0.0161(17) 0.0143(18) -0.033(2)
C8 0.103(4) 0.087(3) 0.0193(15) -0.0046(19) 0.003(2) -0.084(3)
C13 0.0246(17) 0.060(3) 0.061(3) 0.038(2) -0.0152(17) -0.0207(19)
C14A 0.020(8) 0.013(9) 0.015(7) 0.003(6) -0.007(6) -0.006(7)
C15A 0.026(8) 0.023(10) 0.028(9) -0.017(7) 0.003(6) -0.012(8)

loop_
_atom_type_symbol
_atom_type_description
_atom_type_scat_dispersion_real
_atom_type_scat_dispersion_imag
_atom_type_scat_source
C C 0.0033 0.0016 'International Tables Vol C Tables 4.2.6.8 and 6.1.1.4'
H H 0.0000 0.0000 'International Tables Vol C Tables 4.2.6.8 and 6.1.1.4'
N N 0.0061 0.0033 'International Tables Vol C Tables 4.2.6.8 and 6.1.1.4'
O O 0.0106 0.0060 'International Tables Vol C Tables 4.2.6.8 and 6.1.1.4'

loop_
_geom_angle_atom_site_label_1
_geom_angle_atom_site_label_2
_geom_angle_atom_site_label_3
_geom_angle
_geom_angle_site_symmetry_1
_geom_angle_site_symmetry_3
C1 O2 H2 108(3) . .
C4 O4 H4 110(4) . .
C30 N4 C31 117.8(2) . .
C21 N3 C25 117.4(2) . .
C5 O6 H6 119(4) . .
C22 C23 C26 119.5(3) . .
C24 C23 C22 116.6(2) . .
C24 C23 C26 123.9(2) . .
C23 C22 H22 120.3 . .
C21 C22 C23 119.5(3) . .
C21 C22 H22 120.3 . .
C29 C28 C27 119.2(2) . .
C32 C28 C29 116.9(2) . .
C32 C28 C27 123.8(2) . .
O2 C1 C2 113.3(2) . .
O1 C1 O2 124.3(2) . .
O1 C1 C2 122.3(2) . .
O3 C4 O4 125.2(2) . .
O3 C4 C3 124.4(2) . .
O4 C4 C3 110.5(2) . .
C23 C26 H26 117.3 . .
C27 C26 C23 125.4(3) . .
C27 C26 H26 117.3 . .
C28 C29 H29 120.1 . .
C30 C29 C28 119.7(3) . .
C30 C29 H29 120.1 . .
N4 C30 C29 123.0(3) . .
N4 C30 H30 118.5 . .
C29 C30 H30 118.5 . .
N4 C31 H31 118.5 . .
N4 C31 C32 122.9(3) . .
C32 C31 H31 118.5 . .
C4 C3 H3 111.0 . .
C4 C3 C2 114.7(2) . .
C4 C3 C2 116.8(2) . 2_756
C2 C3 H3 111.0 . .
C2 C3 H3 111.0 2_756 .
C2 C3 C2 91.0(2) 2_756 .
C28 C27 H27 117.1 . .
C26 C27 C28 125.9(3) . .
C26 C27 H27 117.1 . .
C28 C32 H32 120.2 . .
C31 C32 C28 119.5(3) . .
C31 C32 H32 120.2 . .
N3 C21 C22 123.3(3) . .
N3 C21 H21 118.3 . .
C22 C21 H21 118.3 . .
C18 N2 C19 117.2(3) . .
N3 C25 H25 118.5 . .
N3 C25 C24 122.9(3) . .
C24 C25 H25 118.5 . .
C17 C16 C20 116.4(3) . .
C17 C16 C15B 128.1(3) . .
C17 C16 C15A 91.8(7) . .
C20 C16 C15B 115.5(3) . .
C20 C16 C15A 151.8(7) . .
C15B C16 C15A 36.4(6) . .
C1 C2 C3 113.8(2) . .
C1 C2 C3 114.3(2) . 2_756
C1 C2 H2A 112.6 . .
C3 C2 C3 89.0(2) 2_756 .
C3 C2 H2A 112.6 . .
C3 C2 H2A 112.6 2_756 .
C8 O7 H7 115(4) . .
C9 N1 C13 118.1(3) . .
C10 C11 C12 117.1(3) . .
C10 C11 C14B 128.4(3) . .
C10 C11 C14A 96.4(8) . .
C12 C11 C14B 114.4(3) . .
C12 C11 C14A 146.3(8) . .
C14B C11 C14A 32.4(7) . .
C16 C17 H17 119.7 . .
C18 C17 C16 120.5(3) . .
C18 C17 H17 119.7 . .
C16 C20 H20 120.8 . .
C19 C20 C16 118.4(3) . .
C19 C20 H20 120.8 . .
N2 C18 C17 124.1(3) . .
N2 C18 H18 118.0 . .
C17 C18 H18 118.0 . .
C11 C10 H10 119.8 . .
C9 C10 C11 120.4(3) . .
C9 C10 H10 119.8 . .
C23 C24 H24 119.9 . .
C25 C24 C23 120.2(3) . .
C25 C24 H24 119.9 . .
N2 C19 C20 123.3(3) . .
N2 C19 H19 118.3 . .
C20 C19 H19 118.3 . .
C6 C7 H7A 110.0 2_565 .
C6 C7 H7A 110.0 . .
C6 C7 C6 91.2(2) 2_565 .
C8 C7 H7A 110.0 . .
C8 C7 C6 119.8(3) . 2_565
C8 C7 C6 114.4(3) . .
C11 C12 H12 121.1 . .
C11 C12 C13 117.8(3) . .
C13 C12 H12 121.1 . .
C7 C6 C7 88.8(2) 2_565 .
C7 C6 H6A 110.8 2_565 .
C7 C6 H6A 110.8 . .
C5 C6 C7 117.9(3) . 2_565
C5 C6 C7 116.1(3) . .
C5 C6 H6A 110.8 . .
O6 C5 C6 114.1(3) . .
O5 C5 O6 124.7(3) . .
O5 C5 C6 121.2(4) . .
C11 C14B H14B 117.6 . .
C15B C14B C11 124.8(5) . .
C15B C14B H14B 117.6 . .
C16 C15B H15B 118.0 . .
C14B C15B C16 124.0(4) . .
C14B C15B H15B 118.0 . .
N1 C9 C10 124.3(4) . .
N1 C9 H9 117.8 . .
C10 C9 H9 117.8 . .
O7 C8 C7 119.3(4) . .
O8 C8 O7 124.2(4) . .
O8 C8 C7 116.5(5) . .
N1 C13 C12 122.3(3) . .
N1 C13 H13 118.9 . .
C12 C13 H13 118.9 . .
C11 C14A H14A 121.3 . .
C15A C14A C11 117.5(17) . .
C15A C14A H14A 121.3 . .
C16 C15A H15A 122.7 . .
C14A C15A C16 114.6(16) . .
C14A C15A H15A 122.7 . .

loop_
_geom_bond_atom_site_label_1
_geom_bond_atom_site_label_2
_geom_bond_distance
_geom_bond_site_symmetry_2
O3 C4 1.211(3) .
O2 C1 1.321(3) .
O2 H2 0.847(19) .
O4 C4 1.317(3) .
O4 H4 0.86(2) .
O1 C1 1.210(3) .
N4 C30 1.332(4) .
N4 C31 1.340(4) .
N3 C21 1.331(4) .
N3 C25 1.333(4) .
O6 C5 1.285(5) .
O6 H6 0.855(19) .
C23 C22 1.392(4) .
C23 C26 1.464(4) .
C23 C24 1.387(4) .
C22 H22 0.9300 .
C22 C21 1.386(4) .
C28 C29 1.396(4) .
C28 C27 1.462(4) .
C28 C32 1.396(4) .
C1 C2 1.509(4) .
C4 C3 1.511(3) .
C26 H26 0.9300 .
C26 C27 1.323(4) .
C29 H29 0.9300 .
C29 C30 1.375(4) .
O5 C5 1.215(5) .
C30 H30 0.9300 .
C31 H31 0.9300 .
C31 C32 1.377(4) .
C3 H3 0.9800 .
C3 C2 1.579(4) .
C3 C2 1.536(4) 2_756
C27 H27 0.9300 .
C32 H32 0.9300 .
C21 H21 0.9300 .
N2 C18 1.322(5) .
N2 C19 1.324(5) .
C25 H25 0.9300 .
C25 C24 1.380(4) .
C16 C17 1.388(5) .
C16 C20 1.397(5) .
C16 C15B 1.478(5) .
C16 C15A 1.569(17) .
C2 C3 1.536(4) 2_756
C2 H2A 0.9800 .
O7 C8 1.271(6) .
O7 H7 0.838(19) .
N1 C9 1.294(5) .
N1 C13 1.324(6) .
C11 C10 1.373(4) .
C11 C12 1.392(5) .
C11 C14B 1.478(5) .
C11 C14A 1.521(15) .
C17 H17 0.9300 .
C17 C18 1.340(5) .
C20 H20 0.9300 .
C20 C19 1.393(5) .
C18 H18 0.9300 .
C10 H10 0.9300 .
C10 C9 1.351(5) .
C24 H24 0.9300 .
C19 H19 0.9300 .
O8 C8 1.237(6) .
C7 H7A 0.9800 .
C7 C6 1.567(4) .
C7 C6 1.528(4) 2_565
C7 C8 1.500(4) .
C12 H12 0.9300 .
C12 C13 1.419(6) .
C6 C7 1.528(4) 2_565
C6 H6A 0.9800 .
C6 C5 1.501(4) .
C14B H14B 0.9300 .
C14B C15B 1.322(8) .
C15B H15B 0.9300 .
C9 H9 0.9300 .
C13 H13 0.9300 .
C14A H14A 0.9300 .
C14A C15A 1.33(3) .
C15A H15A 0.9300 .
